data_1536286
loop_
_publ_author_name
'Weil, M.'
'Kubel, F.'

_publ_section_title
;
 Single crystal growth and classification of Eu Al F5 and solid solutions
 M(II)1-x Eux Al F5 (M = Ca, Sr, Ba) within the structural family of
 tetragonal M(II) M(III) F5 compounds
;
_journal_name_full 'Journal of Solid State Chemistry'
_journal_page_first 150
_journal_page_last 156
_journal_paper_doi 10.1006/jssc.2001.9464
_journal_volume 164
_journal_year 2002
_chemical_formula_sum 'Al Eu F5'
_chemical_name_systematic 'Eu (Al F5)'
_space_group_IT_number 88
_symmetry_space_group_name_Hall '-I 4ad'
_symmetry_space_group_name_H-M 'I 41/a :2'
_cell_angle_alpha 90
_cell_angle_beta 90
_cell_angle_gamma 90
_cell_formula_units_Z 64
_cell_length_a 19.96419
_cell_length_b 19.96419
_cell_length_c 14.3731
_cell_volume 5728.670
_citation_journal_id_ASTM JSSCBI
_cod_data_source_file Weil_JSSCBI_2002_332.cif
_cod_data_source_block Al1Eu1F5
_cod_original_cell_volume 5728.67
_cod_original_formula_sum 'Al1 Eu1 F5'
_cod_database_code 1536286

loop_
_symmetry_equiv_pos_as_xyz
x,y,z
-y+3/4,x+1/4,z+1/4
-x+1/2,-y,z+1/2
y+3/4,-x+3/4,z+3/4
-x,-y,-z
y-3/4,-x-1/4,-z-1/4
x-1/2,y,-z-1/2
-y-3/4,x-3/4,-z-3/4
x+1/2,y+1/2,z+1/2
-y+5/4,x+3/4,z+3/4
-x+1,-y+1/2,z+1
y+5/4,-x+5/4,z+5/4
-x+1/2,-y+1/2,-z+1/2
y-1/4,-x+1/4,-z+1/4
x,y+1/2,-z
-y-1/4,x-1/4,-z-1/4

loop_
_atom_site_label
_atom_site_type_symbol
_atom_site_fract_x
_atom_site_fract_y
_atom_site_fract_z
_atom_site_occupancy
_atom_site_U_iso_or_equiv
Eu1 Eu+2 0.08017 0.11369 0.62779 1 0.0
Al2 Al+3 0.25144 0.00149 0.1243 1 0.0
F16 F-1 0.27819 0.08657 0.1286 1 0.0
F18 F-1 0.3221 0.1838 0.2104 1 0.0
Al5 Al+3 0 0.25 0.48065 1 0.0
F17 F-1 0.3231 0.1823 0.0392 1 0.0
F12 F-1 0.1935 0.161 0.2111 1 0.0
F10 F-1 0.16384 0.02206 0.1274 1 0.0
F1 F-1 0.01026 0.00556 0.6232 1 0.0
F15 F-1 0.2512 0.00304 0.0012 1 0.0
F3 F-1 0.03227 0.33187 0.2679 1 0.0
F11 F-1 0.16743 0.02583 0.3723 1 0.0
F8 F-1 0.0753 0.0735 0.4606 1 0.0
F7 F-1 0.0733 0.0741 0.2879 1 0.0
F20 F-1 0.46847 0.16772 0.0165 1 0.0
F5 F-1 0.06754 0.22668 0.5551 1 0.0
F19 F-1 0.4063 0.5555 0.0423 1 0.0
F4 F-1 0.0543 0.22863 0.3756 1 0.0
Al1 Al+3 0.07738 0.00778 0.37444 1 0.0
Al4 Al+3 0 0.25 0.27048 1 0.0
F14 F-1 0.1919 0.1598 0.5376 1 0.0
F2 F-1 0.01339 0.00883 0.1261 1 0.0
F6 F-1 0.06728 0.22642 0.1957 1 0.0
Eu2 Eu+2 0.08137 0.11521 0.12092 1 0.0
Al3 Al+3 0.25678 0.17603 0.12564 1 0.0
Eu3 Eu+2 0.1607 0.15808 0.37491 1 0.0
F13 F-1 0.1927 0.1575 0.0403 1 0.0
Eu4 Eu+2 0.40982 0.09048 0.12411 1 0.0
F9 F-1 0.16127 0.01942 0.6253 1 0.0
